data_4507216
loop_
_publ_author_name
'Mahata, Partha'
'Draznieks, Caroline-Mellot'
'Roy, Partha'
'Natarajan, Srinivasan'

_publ_section_title
;
 Solid State and Solution Mediated Multistep Sequential Transformations in
 Metal--Organic Coordination Networks
;
_journal_issue 1
_journal_name_full 'Crystal Growth &amp; Design'
_journal_page_first 155
_journal_paper_doi 10.1021/cg301306m
_journal_volume 13
_journal_year 2013
_chemical_formula_sum 'C17 H12 Co0.5 N2 O2.5'
_chemical_formula_weight 313.75
_chemical_name_common 'Cobalt Carboxylate'
_chemical_name_systematic
;
 ?
;
_space_group_IT_number 13
_symmetry_cell_setting monoclinic
_symmetry_space_group_name_Hall '-P 2yc'
_symmetry_space_group_name_H-M 'P 1 2/c 1'
_atom_sites_solution_hydrogens geom
_atom_sites_solution_primary direct
_atom_sites_solution_secondary difmap
_cell_angle_alpha 90.00
_cell_angle_beta 90.913(4)
_cell_angle_gamma 90.00
_cell_formula_units_Z 4
_cell_length_a 13.262(3)
_cell_length_b 11.519(2)
_cell_length_c 9.2992(18)
_cell_measurement_reflns_used 3327
_cell_measurement_temperature 293(2)
_cell_measurement_theta_max 28.0
_cell_measurement_theta_min 2.34
_cell_volume 1420.4(5)
_computing_cell_refinement 'SAINT (Bruker, 2000)'
_computing_data_collection 'SMART (Bruker, 2000)'
_computing_data_reduction SAINT
_computing_molecular_graphics 'Ortep-3 for Windows (Farrugia, 1999) and CAMERON (watkin et al., 1993)'
_computing_publication_material 'PLATON (Spek, 2003)'
_computing_structure_refinement 'SHELXL-97 (Sheldrick, 1997)'
_computing_structure_solution 'SIR92 (Altomare et al., 1993)'
_diffrn_ambient_temperature 293(2)
_diffrn_measured_fraction_theta_full 0.967
_diffrn_measured_fraction_theta_max 0.967
_diffrn_measurement_device_type 'Bruker SMART CCD area detector'
_diffrn_measurement_method '\f and w\ scans'
_diffrn_radiation_monochromator graphite
_diffrn_radiation_source 'fine-focus sealed tube'
_diffrn_radiation_type MoK\a
_diffrn_radiation_wavelength 0.71073
_diffrn_reflns_av_R_equivalents 0.0357
_diffrn_reflns_av_sigmaI/netI 0.0366
_diffrn_reflns_limit_h_max 16
_diffrn_reflns_limit_h_min -17
_diffrn_reflns_limit_k_max 14
_diffrn_reflns_limit_k_min -15
_diffrn_reflns_limit_l_max 11
_diffrn_reflns_limit_l_min -11
_diffrn_reflns_number 12123
_diffrn_reflns_theta_full 28.00
_diffrn_reflns_theta_max 28.00
_diffrn_reflns_theta_min 2.34
_exptl_absorpt_coefficient_mu 0.656
_exptl_absorpt_correction_T_max 0.9373
_exptl_absorpt_correction_T_min 0.9255
_exptl_absorpt_correction_type multi-scan
_exptl_absorpt_process_details '(SADABS; Sheldrick, 1996)'
_exptl_crystal_colour 'Pale Pink'
_exptl_crystal_density_diffrn 1.467
_exptl_crystal_density_method 'not measured'
_exptl_crystal_description Rectangular
_exptl_crystal_F_000 646
_exptl_crystal_size_max 0.12
_exptl_crystal_size_mid 0.11
_exptl_crystal_size_min 0.10
_refine_diff_density_max 0.364
_refine_diff_density_min -0.277
_refine_diff_density_rms 0.067
_refine_ls_extinction_method none
_refine_ls_goodness_of_fit_ref 1.059
_refine_ls_hydrogen_treatment mixed
_refine_ls_matrix_type full
_refine_ls_number_parameters 202
_refine_ls_number_reflns 3327
_refine_ls_number_restraints 0
_refine_ls_restrained_S_all 1.059
_refine_ls_R_factor_all 0.0615
_refine_ls_R_factor_gt 0.0455
_refine_ls_shift/su_max 0.001
_refine_ls_shift/su_mean 0.000
_refine_ls_structure_factor_coef Fsqd
_refine_ls_weighting_details 'calc w=1/[\s^2^(Fo^2^)+(0.0461P)^2^+0.7352P] where P=(Fo^2^+2Fc^2^)/3'
_refine_ls_weighting_scheme calc
_refine_ls_wR_factor_gt 0.0984
_refine_ls_wR_factor_ref 0.1061
_reflns_number_gt 2661
_reflns_number_total 3327
_reflns_threshold_expression >2sigma(I)
_cod_data_source_file cg301306m_si_004.cif
_cod_data_source_block Compound(II)
_cod_depositor_comments
;
The following automatic conversions were performed:

'_symmetry_cell_setting' value 'MonoClinic' changed to 'monoclinic'
according to /home/saulius/struct/CIF-dictionaries/cif_core.dic
dictionary named 'cif_core.dic' version 2.4.2 from 2011-04-26.

Automatic conversion script
Id: cif_fix_values 1891 2012-01-12 08:04:46Z andrius 
;
_cod_original_sg_symbol_H-M P2/c
_cod_original_formula_sum 'C17 H12 Co0.50 N2 O2.50'
_cod_database_code 4507216

loop_
_symmetry_equiv_pos_as_xyz
'x, y, z'
'-x, y, -z+1/2'
'-x, -y, -z'
'x, -y, z-1/2'

loop_
_atom_site_label
_atom_site_type_symbol
_atom_site_fract_x
_atom_site_fract_y
_atom_site_fract_z
_atom_site_U_iso_or_equiv
_atom_site_adp_type
_atom_site_occupancy
_atom_site_symmetry_multiplicity
_atom_site_calc_flag
_atom_site_refinement_flags
Co1 Co 0.5000 0.55030(3) 0.7500 0.01953(13) Uani 1 2 d S
O1 O 0.61910(11) 0.56248(12) 0.89669(15) 0.0254(3) Uani 1 1 d .
O2 O 0.39329(11) 0.55311(13) 0.91122(16) 0.0271(3) Uani 1 1 d .
O3 O 1.0000 0.7368(2) 1.2500 0.0511(8) Uani 1 2 d S
N1 N 0.5000 0.7413(2) 0.7500 0.0249(6) Uani 1 2 d S
N2 N 0.5000 1.3592(2) 0.7500 0.0269(6) Uani 1 2 d S
N3 N 0.7577(3) 0.1168(3) 0.0788(4) 0.0933(12) Uani 1 1 d .
C1 C 0.64871(16) 0.52410(17) 1.0167(2) 0.0213(4) Uani 1 1 d .
C2 C 0.74613(16) 0.57579(18) 1.0744(2) 0.0238(5) Uani 1 1 d .
C3 C 0.79307(17) 0.5285(2) 1.1960(2) 0.0303(5) Uani 1 1 d .
H3 H 0.7660 0.4626 1.2384 0.036 Uiso 1 1 calc R
C4 C 0.87951(18) 0.5782(2) 1.2546(3) 0.0358(6) Uani 1 1 d .
H4 H 0.9105 0.5461 1.3357 0.043 Uiso 1 1 calc R
C5 C 0.91891(18) 0.6758(2) 1.1910(3) 0.0351(6) Uani 1 1 d .
C6 C 0.87495(18) 0.7232(2) 1.0687(3) 0.0363(6) Uani 1 1 d .
H6 H 0.9031 0.7882 1.0255 0.044 Uiso 1 1 calc R
C7 C 0.78855(17) 0.6728(2) 1.0111(2) 0.0307(5) Uani 1 1 d .
H7 H 0.7586 0.7044 0.9289 0.037 Uiso 1 1 calc R
C11 C 0.54444(19) 0.8024(2) 0.8554(3) 0.0326(5) Uani 1 1 d .
H11 H 0.5744 0.7621 0.9314 0.039 Uiso 1 1 calc R
C12 C 0.54835(19) 0.9224(2) 0.8576(3) 0.0346(6) Uani 1 1 d .
H12 H 0.5833 0.9605 0.9312 0.042 Uiso 1 1 calc R
C13 C 0.5000 0.9860(3) 0.7500 0.0278(7) Uani 1 2 d S
C14 C 0.5000 1.1146(3) 0.7500 0.0262(7) Uani 1 2 d S
C15 C 0.57981(18) 1.1778(2) 0.8087(3) 0.0322(5) Uani 1 1 d .
H15 H 0.6348 1.1396 0.8500 0.039 Uiso 1 1 calc R
C16 C 0.57702(18) 1.2977(2) 0.8054(2) 0.0310(5) Uani 1 1 d .
H16 H 0.6319 1.3380 0.8439 0.037 Uiso 1 1 calc R
C21 C 0.7979(3) 0.0244(4) 0.1411(6) 0.1010(16) Uani 1 1 d .
H21 H 0.7608 -0.0441 0.1390 0.121 Uiso 1 1 calc R
C22 C 0.8910(3) 0.0223(3) 0.2092(5) 0.0827(13) Uani 1 1 d .
H22 H 0.9148 -0.0460 0.2508 0.099 Uiso 1 1 calc R
C23 C 0.9492(2) 0.1228(3) 0.2154(3) 0.0524(8) Uani 1 1 d .
C24 C 0.9051(3) 0.2207(3) 0.1560(4) 0.0691(10) Uani 1 1 d .
H24 H 0.9386 0.2916 0.1603 0.083 Uiso 1 1 calc R
C25 C 0.8116(3) 0.2130(4) 0.0905(5) 0.0852(13) Uani 1 1 d .
H25 H 0.7843 0.2806 0.0515 0.102 Uiso 1 1 calc R

loop_
_atom_site_aniso_label
_atom_site_aniso_U_11
_atom_site_aniso_U_22
_atom_site_aniso_U_33
_atom_site_aniso_U_23
_atom_site_aniso_U_13
_atom_site_aniso_U_12
Co1 0.0216(2) 0.0146(2) 0.0221(2) 0.000 -0.00749(15) 0.000
O1 0.0251(8) 0.0239(8) 0.0267(8) 0.0018(6) -0.0109(6) -0.0012(6)
O2 0.0276(8) 0.0251(8) 0.0286(8) 0.0029(6) -0.0024(6) -0.0033(7)
O3 0.0360(15) 0.0311(14) 0.085(2) 0.000 -0.0395(14) 0.000
N1 0.0297(14) 0.0188(12) 0.0262(13) 0.000 -0.0041(11) 0.000
N2 0.0320(15) 0.0188(13) 0.0299(14) 0.000 -0.0042(11) 0.000
N3 0.076(2) 0.081(3) 0.121(3) -0.006(2) -0.042(2) 0.018(2)
C1 0.0201(11) 0.0196(10) 0.0242(10) -0.0035(8) -0.0037(8) 0.0027(8)
C2 0.0206(11) 0.0253(11) 0.0253(11) -0.0010(8) -0.0056(8) -0.0002(8)
C3 0.0251(12) 0.0339(13) 0.0318(12) 0.0074(10) -0.0065(9) -0.0004(10)
C4 0.0303(13) 0.0411(14) 0.0355(13) 0.0049(10) -0.0187(11) 0.0035(11)
C5 0.0242(12) 0.0310(13) 0.0497(15) -0.0056(11) -0.0180(11) 0.0001(10)
C6 0.0293(13) 0.0289(12) 0.0501(15) 0.0074(11) -0.0117(11) -0.0055(10)
C7 0.0288(12) 0.0304(12) 0.0325(12) 0.0059(10) -0.0126(10) -0.0037(10)
C11 0.0434(15) 0.0219(11) 0.0323(12) 0.0015(9) -0.0109(11) 0.0049(10)
C12 0.0452(15) 0.0224(12) 0.0357(13) -0.0053(9) -0.0156(11) 0.0023(10)
C13 0.0331(18) 0.0181(15) 0.0319(17) 0.000 -0.0042(14) 0.000
C14 0.0351(18) 0.0161(14) 0.0273(16) 0.000 -0.0051(13) 0.000
C15 0.0329(13) 0.0201(11) 0.0432(14) -0.0026(9) -0.0142(11) 0.0044(9)
C16 0.0337(13) 0.0210(11) 0.0379(13) -0.0018(9) -0.0096(10) -0.0020(9)
C21 0.073(3) 0.072(3) 0.157(5) 0.004(3) -0.047(3) -0.002(2)
C22 0.071(3) 0.046(2) 0.129(4) 0.011(2) -0.040(3) -0.0027(18)
C23 0.060(2) 0.0405(16) 0.0562(18) -0.0014(13) -0.0086(15) 0.0055(14)
C24 0.079(3) 0.0479(19) 0.080(2) 0.0012(17) -0.015(2) 0.0093(18)
C25 0.091(3) 0.068(3) 0.096(3) 0.005(2) -0.034(3) 0.024(2)

loop_
_atom_type_symbol
_atom_type_description
_atom_type_scat_dispersion_real
_atom_type_scat_dispersion_imag
_atom_type_scat_source
C C 0.0033 0.0016 'International Tables Vol C Tables 4.2.6.8 and 6.1.1.4'
H H 0.0000 0.0000 'International Tables Vol C Tables 4.2.6.8 and 6.1.1.4'
N N 0.0061 0.0033 'International Tables Vol C Tables 4.2.6.8 and 6.1.1.4'
O O 0.0106 0.0060 'International Tables Vol C Tables 4.2.6.8 and 6.1.1.4'
Co Co 0.3494 0.9721 'International Tables Vol C Tables 4.2.6.8 and 6.1.1.4'

loop_
_geom_angle_atom_site_label_1
_geom_angle_atom_site_label_2
_geom_angle_atom_site_label_3
_geom_angle
_geom_angle_site_symmetry_1
_geom_angle_site_symmetry_3
O1 Co1 O1 172.24(8) . 2_656
O1 Co1 O2 87.32(6) . 2_656
O1 Co1 O2 92.56(6) 2_656 2_656
O1 Co1 O2 92.56(6) . .
O1 Co1 O2 87.32(6) 2_656 .
O2 Co1 O2 178.21(8) 2_656 .
O1 Co1 N1 86.12(4) . .
O1 Co1 N1 86.12(4) 2_656 .
O2 Co1 N1 89.11(4) 2_656 .
O2 Co1 N1 89.11(4) . .
O1 Co1 N2 93.88(4) . 1_545
O1 Co1 N2 93.88(4) 2_656 1_545
O2 Co1 N2 90.89(4) 2_656 1_545
O2 Co1 N2 90.89(4) . 1_545
N1 Co1 N2 180.000(1) . 1_545
C1 O1 Co1 141.56(14) . .
C1 O2 Co1 133.63(14) 3_667 .
C5 O3 C5 119.3(3) 2_757 .
C11 N1 C11 116.4(3) . 2_656
C11 N1 Co1 121.79(13) . .
C11 N1 Co1 121.79(13) 2_656 .
C16 N2 C16 116.1(3) . 2_656
C16 N2 Co1 121.97(14) . 1_565
C16 N2 Co1 121.97(13) 2_656 1_565
C21 N3 C25 115.2(4) . .
O2 C1 O1 126.2(2) 3_667 .
O2 C1 C2 118.38(18) 3_667 .
O1 C1 C2 115.41(18) . .
C7 C2 C3 118.7(2) . .
C7 C2 C1 121.10(19) . .
C3 C2 C1 120.14(19) . .
C4 C3 C2 120.9(2) . .
C5 C4 C3 119.1(2) . .
C4 C5 C6 121.2(2) . .
C4 C5 O3 122.7(2) . .
C6 C5 O3 116.0(2) . .
C5 C6 C7 119.2(2) . .
C6 C7 C2 120.9(2) . .
N1 C11 C12 123.6(2) . .
C11 C12 C13 119.9(2) . .
C12 C13 C12 116.4(3) . 2_656
C12 C13 C14 121.79(14) . .
C12 C13 C14 121.79(14) 2_656 .
C15 C14 C15 116.8(3) . 2_656
C15 C14 C13 121.60(14) . .
C15 C14 C13 121.60(14) 2_656 .
C16 C15 C14 119.7(2) . .
N2 C16 C15 123.9(2) . .
N3 C21 C22 124.6(4) . .
C21 C22 C23 119.8(4) . .
C24 C23 C22 115.5(3) . .
C24 C23 C23 123.3(2) . 2_755
C22 C23 C23 121.2(2) . 2_755
C25 C24 C23 119.8(4) . .
N3 C25 C24 124.9(4) . .

loop_
_geom_bond_atom_site_label_1
_geom_bond_atom_site_label_2
_geom_bond_distance
_geom_bond_site_symmetry_2
Co1 O1 2.0753(14) .
Co1 O1 2.0753(14) 2_656
Co1 O2 2.0782(15) 2_656
Co1 O2 2.0782(15) .
Co1 N1 2.200(3) .
Co1 N2 2.201(3) 1_545
O1 C1 1.258(2) .
O2 C1 1.250(2) 3_667
O3 C5 1.390(3) 2_757
O3 C5 1.390(3) .
N1 C11 1.336(3) .
N1 C11 1.336(3) 2_656
N2 C16 1.340(3) .
N2 C16 1.340(3) 2_656
N2 Co1 2.201(3) 1_565
N3 C21 1.320(5) .
N3 C25 1.322(5) .
C1 O2 1.250(2) 3_667
C1 C2 1.513(3) .
C2 C7 1.386(3) .
C2 C3 1.392(3) .
C3 C4 1.385(3) .
C4 C5 1.377(4) .
C5 C6 1.382(3) .
C6 C7 1.385(3) .
C11 C12 1.384(3) .
C12 C13 1.388(3) .
C13 C12 1.388(3) 2_656
C13 C14 1.481(4) .
C14 C15 1.389(3) .
C14 C15 1.389(3) 2_656
C15 C16 1.382(3) .
C21 C22 1.379(5) .
C22 C23 1.392(5) .
C23 C24 1.381(4) .
C23 C23 1.484(6) 2_755
C24 C25 1.376(5) .
